data_7133117
loop_
_publ_author_name
'Wittwer, B.'
'Heim, F.'
'Wurst, K.'
'Hohloch, S.'

_publ_section_title
;
 A bridging bis-phosphanido-phosphinidene complex of lanthanum supported
 by a sterically encumbering PN ligand.
;
_journal_issue 57
_journal_name_full 'Chemical communications (Cambridge, England)'
_journal_page_first 7299
_journal_page_last 7302
_journal_paper_doi 10.1039/d4cc02244k
_journal_volume 60
_journal_year 2024
_chemical_formula_moiety 'C39 H50 N P'
_chemical_formula_sum 'C39 H50 N P'
_chemical_formula_weight 563.77
_space_group_crystal_system triclinic
_space_group_IT_number 2
_space_group_name_Hall '-P 1'
_space_group_name_H-M_alt 'P -1'
_atom_sites_solution_hydrogens geom
_atom_sites_solution_primary dual
_audit_creation_date 2023-02-24
_audit_creation_method
;
Olex2 1.5-alpha
(compiled 2023.01.27 svn.rdd5efbe3 for OlexSys, GUI svn.r6708)
;
_audit_update_record
;
2024-03-20 deposited with the CCDC.	2024-05-30 downloaded from the CCDC.
;
_cell_angle_alpha 115.435(4)
_cell_angle_beta 107.508(4)
_cell_angle_gamma 96.665(5)
_cell_formula_units_Z 2
_cell_length_a 10.7562(12)
_cell_length_b 13.4826(16)
_cell_length_c 14.1323(17)
_cell_measurement_reflns_used 9995
_cell_measurement_temperature 153.00
_cell_measurement_theta_max 26.430
_cell_measurement_theta_min 2.297
_cell_volume 1692.0(4)
_computing_cell_refinement 'SAINT V8.40B (?, 2016)'
_computing_data_reduction 'SAINT V8.40B (?, 2016)'
_computing_molecular_graphics 'Olex2 1.5-alpha (Dolomanov et al., 2009)'
_computing_publication_material 'Olex2 1.5-alpha (Dolomanov et al., 2009)'
_computing_structure_refinement 'SHELXL 2014/7 (Sheldrick, 2015)'
_computing_structure_solution 'SHELXT 2018/2 (Sheldrick, 2018)'
_diffrn_ambient_temperature 153.00
_diffrn_measured_fraction_theta_full 0.997
_diffrn_measured_fraction_theta_max 0.991
_diffrn_measurement_device_type 'Bruker D8 Quest, Photon III'
_diffrn_measurement_method '\f and \w scans'
_diffrn_radiation_type MoK\a
_diffrn_radiation_wavelength 0.71073
_diffrn_reflns_av_R_equivalents 0.0517
_diffrn_reflns_av_unetI/netI 0.0390
_diffrn_reflns_Laue_measured_fraction_full 0.997
_diffrn_reflns_Laue_measured_fraction_max 0.991
_diffrn_reflns_limit_h_max 13
_diffrn_reflns_limit_h_min -13
_diffrn_reflns_limit_k_max 16
_diffrn_reflns_limit_k_min -16
_diffrn_reflns_limit_l_max 17
_diffrn_reflns_limit_l_min -17
_diffrn_reflns_number 32936
_diffrn_reflns_point_group_measured_fraction_full 0.997
_diffrn_reflns_point_group_measured_fraction_max 0.991
_diffrn_reflns_theta_full 25.242
_diffrn_reflns_theta_max 26.492
_diffrn_reflns_theta_min 2.118
_diffrn_source_current 1.0
_diffrn_source_power 0.05
_diffrn_source_voltage 50.0
_diffrn_standards_number 0
_exptl_absorpt_coefficient_mu 0.107
_exptl_absorpt_correction_T_max 0.7454
_exptl_absorpt_correction_T_min 0.5954
_exptl_absorpt_correction_type multi-scan
_exptl_absorpt_process_details
;
SADABS-2016/2 (Bruker,2016/2) was used for absorption correction.
wR2(int) was 0.1134 before and 0.0603 after correction.
The Ratio of minimum to maximum transmission is 0.7988.
The \l/2 correction factor is Not present.
;
_exptl_crystal_colour colourless
_exptl_crystal_colour_primary colourless
_exptl_crystal_density_diffrn 1.107
_exptl_crystal_description block
_exptl_crystal_F_000 612
_exptl_crystal_size_max 0.35
_exptl_crystal_size_mid 0.25
_exptl_crystal_size_min 0.15
_refine_diff_density_max 0.497
_refine_diff_density_min -0.322
_refine_diff_density_rms 0.047
_refine_ls_extinction_method none
_refine_ls_goodness_of_fit_ref 1.041
_refine_ls_hydrogen_treatment constr
_refine_ls_matrix_type full
_refine_ls_number_parameters 412
_refine_ls_number_reflns 6950
_refine_ls_number_restraints 39
_refine_ls_restrained_S_all 1.069
_refine_ls_R_factor_all 0.0660
_refine_ls_R_factor_gt 0.0522
_refine_ls_shift/su_max 0.000
_refine_ls_shift/su_mean 0.000
_refine_ls_structure_factor_coef Fsqd
_refine_ls_weighting_details 'w=1/[\s^2^(Fo^2^)+(0.0564P)^2^+1.0131P] where P=(Fo^2^+2Fc^2^)/3'
_refine_ls_weighting_scheme calc
_refine_ls_wR_factor_gt 0.1258
_refine_ls_wR_factor_ref 0.1350
_reflns_Friedel_coverage 0.000
_reflns_number_gt 5734
_reflns_number_total 6950
_reflns_threshold_expression 'I > 2\s(I)'
_cod_data_source_file d4cc02244k2.cif
_cod_data_source_block sh_0173n_0m
_cod_depositor_comments 'Adding full bibliography for 7133117--7133122.cif.'
_cod_original_cell_volume 1692.0(3)
_cod_database_code 7133117
_shelx_shelxl_version_number 2014/7
_shelx_space_group_comment
;
The symmetry employed for this shelxl refinement is uniquely defined
by the following loop, which should always be used as a source of
symmetry information in preference to the above space-group names.
They are only intended as comments.
;
_shelx_estimated_absorpt_t_max 0.984
_shelx_estimated_absorpt_t_min 0.963
_olex2_refinement_description
;
1. Fixed Uiso
 At 1.2 times of:
  All C(H) groups, All N(H) groups
 At 1.5 times of:
  All C(H,H,H) groups
2. Restrained distances
 C35-C36A \\sim C35-C36
 with sigma of 0.02
 C35-C38A \\sim C35-C38
 with sigma of 0.02
 C35-C37A \\sim C35-C37
 with sigma of 0.02
3. Uiso/Uaniso restraints and constraints
Uanis(C38A) \\sim Ueq, Uanis(C38) \\sim Ueq, Uanis(C36A) \\sim Ueq, Uanis(C36)
\\sim Ueq, Uanis(C37A) \\sim Ueq, Uanis(C37) \\sim Ueq: with sigma of 0.001 and
sigma for terminal atoms of 0.002
4. Others
 Sof(C38)=Sof(H38d)=Sof(H38e)=Sof(H38f)=Sof(C36)=Sof(H36d)=Sof(H36e)=Sof(H36f)=
 Sof(C37)=Sof(H37d)=Sof(H37e)=Sof(H37f)=1-FVAR(1)
 Sof(C36A)=Sof(H36a)=Sof(H36b)=Sof(H36c)=Sof(C38A)=Sof(H38a)=Sof(H38b)=
 Sof(H38c)=Sof(C37A)=Sof(H37a)=Sof(H37b)=Sof(H37c)=FVAR(1)
5.a Ternary CH refined with riding coordinates:
 C46(H46), C43(H43)
5.b Aromatic/amide H refined with riding coordinates:
 N1(H1), C15(H15), C12(H12), C28(H28), C14(H14), C27(H27), C33(H33), C31(H31),
 C30(H30), C34(H34), C21(H21), C24(H24), C20(H20), C19(H19), C25(H25)
5.c Idealised Me refined as rotating group:
 C16(H16a,H16b,H16c), C44(H44a,H44b,H44c), C47(H47a,H47b,H47c), C48(H48a,H48b,
 H48c), C42(H42a,H42b,H42c), C45(H45a,H45b,H45c), C40(H40a,H40b,H40c), C41(H41a,
 H41b,H41c), C36A(H36a,H36b,H36c), C38A(H38a,H38b,H38c), C37A(H37a,H37b,H37c),
 C38(H38d,H38e,H38f), C36(H36d,H36e,H36f), C37(H37d,H37e,H37f)
;
_olex2_submission_special_instructions 'No special instructions were received'

loop_
_space_group_symop_operation_xyz
'x, y, z'
'-x, -y, -z'

loop_
_atom_site_label
_atom_site_type_symbol
_atom_site_fract_x
_atom_site_fract_y
_atom_site_fract_z
_atom_site_U_iso_or_equiv
_atom_site_adp_type
_atom_site_occupancy
_atom_site_site_symmetry_order
_atom_site_calc_flag
_atom_site_refinement_flags_posn
_atom_site_refinement_flags_adp
_atom_site_refinement_flags_occupancy
_atom_site_disorder_assembly
_atom_site_disorder_group
P1 P 0.39698(5) 0.41365(4) 0.60692(4) 0.02611(13) Uani 1 1 d . . . . .
N1 N 0.69102(14) 0.55170(12) 0.75510(12) 0.0245(3) Uani 1 1 d . . . . .
H1 H 0.6608 0.4921 0.6863 0.029 Uiso 1 1 calc R U . . .
C11 C 0.46937(17) 0.50453(14) 0.76261(14) 0.0227(3) Uani 1 1 d . . . . .
C10 C 0.60817(17) 0.56636(14) 0.81687(14) 0.0226(3) Uani 1 1 d . . . . .
C15 C 0.66358(19) 0.64056(15) 0.93436(15) 0.0286(4) Uani 1 1 d . . . . .
H15 H 0.7570 0.6827 0.9715 0.034 Uiso 1 1 calc R U . . .
C17 C 0.82110(17) 0.62800(15) 0.79782(14) 0.0248(4) Uani 1 1 d . . . . .
C12 C 0.39293(18) 0.51949(15) 0.83025(15) 0.0260(4) Uani 1 1 d . . . . .
H12 H 0.2997 0.4770 0.7944 0.031 Uiso 1 1 calc R U . . .
C13 C 0.44722(19) 0.59319(15) 0.94657(15) 0.0282(4) Uani 1 1 d . . . . .
C29 C 0.92218(17) 0.46447(15) 0.78206(15) 0.0272(4) Uani 1 1 d . . . . .
C28 C 0.60944(19) 0.73622(16) 0.70088(15) 0.0301(4) Uani 1 1 d . . . . .
H28 H 0.6083 0.6660 0.6421 0.036 Uiso 1 1 calc R U . . .
C14 C 0.5841(2) 0.65341(16) 0.99725(15) 0.0316(4) Uani 1 1 d . . . . .
H14 H 0.6241 0.7046 1.0770 0.038 Uiso 1 1 calc R U . . .
C18 C 0.83566(18) 0.74386(15) 0.82690(14) 0.0270(4) Uani 1 1 d . . . . .
C27 C 0.50427(19) 0.78373(16) 0.68009(15) 0.0310(4) Uani 1 1 d . . . . .
H27 H 0.4329 0.7457 0.6066 0.037 Uiso 1 1 calc R U . . .
C23 C 0.71723(18) 0.78970(15) 0.80682(15) 0.0277(4) Uani 1 1 d . . . . .
C33 C 0.8860(2) 0.31687(17) 0.83249(16) 0.0342(4) Uani 1 1 d . . . . .
H33 H 0.8645 0.2939 0.8819 0.041 Uiso 1 1 calc R U . . .
C32 C 0.91339(18) 0.23853(16) 0.74271(15) 0.0290(4) Uani 1 1 d . . . . .
C22 C 0.93462(18) 0.58606(16) 0.80789(15) 0.0279(4) Uani 1 1 d . . . . .
C26 C 0.4993(2) 0.88546(16) 0.76324(16) 0.0316(4) Uani 1 1 d . . . . .
C31 C 0.9432(2) 0.27630(17) 0.67264(17) 0.0353(4) Uani 1 1 d . . . . .
H31 H 0.9607 0.2251 0.6099 0.042 Uiso 1 1 calc R U . . .
C30 C 0.9481(2) 0.38727(17) 0.69217(17) 0.0339(4) Uani 1 1 d . . . . .
H30 H 0.9696 0.4105 0.6430 0.041 Uiso 1 1 calc R U . . .
C34 C 0.8895(2) 0.42664(17) 0.85123(16) 0.0343(4) Uani 1 1 d . . . . .
H34 H 0.8692 0.4772 0.9125 0.041 Uiso 1 1 calc R U . . .
C21 C 1.06254(19) 0.66013(17) 0.84679(17) 0.0353(4) Uani 1 1 d . . . . .
H21 H 1.1394 0.6313 0.8502 0.042 Uiso 1 1 calc R U . . .
C46 C 0.3848(2) 0.26702(16) 0.58834(16) 0.0348(4) Uani 1 1 d . . . . .
H46 H 0.3392 0.2124 0.5047 0.042 Uiso 1 1 calc R U . . .
C24 C 0.7132(2) 0.89157(16) 0.89079(16) 0.0377(5) Uani 1 1 d . . . . .
H24 H 0.7848 0.9300 0.9642 0.045 Uiso 1 1 calc R U . . .
C20 C 1.0785(2) 0.77490(18) 0.88033(18) 0.0380(5) Uani 1 1 d . . . . .
H20 H 1.1665 0.8254 0.9098 0.046 Uiso 1 1 calc R U . . .
C43 C 0.21732(18) 0.41707(16) 0.56903(16) 0.0323(4) Uani 1 1 d . . . . .
H43 H 0.1813 0.4009 0.6200 0.039 Uiso 1 1 calc R U . . .
C39 C 0.9079(2) 0.11722(16) 0.72469(16) 0.0327(4) Uani 1 1 d . . . . .
C19 C 0.96629(19) 0.81607(16) 0.87096(16) 0.0336(4) Uani 1 1 d . . . . .
H19 H 0.9783 0.8953 0.8950 0.040 Uiso 1 1 calc R U . . .
C16 C 0.3618(2) 0.60627(18) 1.01683(17) 0.0364(4) Uani 1 1 d . . . . .
H16A H 0.3498 0.6833 1.0455 0.055 Uiso 1 1 calc R U . . .
H16B H 0.4076 0.5948 1.0811 0.055 Uiso 1 1 calc R U . . .
H16C H 0.2726 0.5491 0.9693 0.055 Uiso 1 1 calc R U . . .
C25 C 0.6063(2) 0.93756(17) 0.86875(17) 0.0417(5) Uani 1 1 d . . . . .
H25 H 0.6063 1.0070 0.9278 0.050 Uiso 1 1 calc R U . . .
C35 C 0.3799(2) 0.93497(17) 0.73891(18) 0.0389(5) Uani 1 1 d D . . . .
C44 C 0.1303(2) 0.3264(2) 0.44556(17) 0.0435(5) Uani 1 1 d . . . . .
H44A H 0.1661 0.3403 0.3949 0.065 Uiso 1 1 calc R U . . .
H44B H 0.0363 0.3305 0.4269 0.065 Uiso 1 1 calc R U . . .
H44C H 0.1327 0.2502 0.4356 0.065 Uiso 1 1 calc R U . . .
C47 C 0.5274(2) 0.25358(19) 0.62703(19) 0.0455(5) Uani 1 1 d . . . . .
H47A H 0.5787 0.2762 0.5892 0.068 Uiso 1 1 calc R U . . .
H47B H 0.5209 0.1734 0.6070 0.068 Uiso 1 1 calc R U . . .
H47C H 0.5742 0.3025 0.7097 0.068 Uiso 1 1 calc R U . . .
C48 C 0.3011(2) 0.23046(19) 0.6440(2) 0.0465(5) Uani 1 1 d . . . . .
H48A H 0.3433 0.2810 0.7267 0.070 Uiso 1 1 calc R U . . .
H48B H 0.2978 0.1513 0.6264 0.070 Uiso 1 1 calc R U . . .
H48C H 0.2086 0.2356 0.6148 0.070 Uiso 1 1 calc R U . . .
C42 C 0.9492(3) 0.04672(19) 0.62705(19) 0.0482(6) Uani 1 1 d . . . . .
H42A H 0.8862 0.0386 0.5559 0.072 Uiso 1 1 calc R U . . .
H42B H 0.9460 -0.0293 0.6197 0.072 Uiso 1 1 calc R U . . .
H42C H 1.0418 0.0857 0.6431 0.072 Uiso 1 1 calc R U . . .
C45 C 0.2117(2) 0.5361(2) 0.5880(2) 0.0517(6) Uani 1 1 d . . . . .
H45A H 0.2707 0.5932 0.6668 0.078 Uiso 1 1 calc R U . . .
H45B H 0.1180 0.5403 0.5737 0.078 Uiso 1 1 calc R U . . .
H45C H 0.2427 0.5514 0.5359 0.078 Uiso 1 1 calc R U . . .
C40 C 1.0062(3) 0.1235(2) 0.83209(19) 0.0540(6) Uani 1 1 d . . . . .
H40A H 1.0988 0.1636 0.8493 0.081 Uiso 1 1 calc R U . . .
H40B H 1.0025 0.0458 0.8199 0.081 Uiso 1 1 calc R U . . .
H40C H 0.9803 0.1651 0.8960 0.081 Uiso 1 1 calc R U . . .
C41 C 0.7626(3) 0.0544(2) 0.6965(3) 0.0612(7) Uani 1 1 d . . . . .
H41A H 0.7348 0.0972 0.7588 0.092 Uiso 1 1 calc R U . . .
H41B H 0.7592 -0.0225 0.6866 0.092 Uiso 1 1 calc R U . . .
H41C H 0.7008 0.0484 0.6260 0.092 Uiso 1 1 calc R U . . .
C36A C 0.4283(6) 1.0674(4) 0.8094(5) 0.0517(14) Uani 0.504(7) 1 d D U P A 1
H36A H 0.4699 1.0912 0.8906 0.078 Uiso 0.504(7) 1 calc R U P A 1
H36B H 0.3503 1.0978 0.7954 0.078 Uiso 0.504(7) 1 calc R U P A 1
H36C H 0.4953 1.0971 0.7870 0.078 Uiso 0.504(7) 1 calc R U P A 1
C38A C 0.3041(8) 0.8958(7) 0.6169(5) 0.0701(18) Uani 0.504(7) 1 d D U P A 1
H38A H 0.3675 0.9109 0.5841 0.105 Uiso 0.504(7) 1 calc R U P A 1
H38B H 0.2359 0.9371 0.6089 0.105 Uiso 0.504(7) 1 calc R U P A 1
H38C H 0.2588 0.8134 0.5767 0.105 Uiso 0.504(7) 1 calc R U P A 1
C37A C 0.2804(5) 0.8928(5) 0.7815(5) 0.0564(16) Uani 0.504(7) 1 d D U P A 1
H37A H 0.2533 0.8089 0.7429 0.085 Uiso 0.504(7) 1 calc R U P A 1
H37B H 0.1997 0.9195 0.7649 0.085 Uiso 0.504(7) 1 calc R U P A 1
H37C H 0.3249 0.9233 0.8638 0.085 Uiso 0.504(7) 1 calc R U P A 1
C38 C 0.3656(6) 0.9444(5) 0.6287(4) 0.0476(14) Uani 0.496(7) 1 d D U P A 2
H38D H 0.4489 0.9970 0.6436 0.071 Uiso 0.496(7) 1 calc R U P A 2
H38E H 0.2880 0.9735 0.6085 0.071 Uiso 0.496(7) 1 calc R U P A 2
H38F H 0.3510 0.8686 0.5656 0.071 Uiso 0.496(7) 1 calc R U P A 2
C36 C 0.3893(9) 1.0449(7) 0.8324(6) 0.080(2) Uani 0.496(7) 1 d D U P A 2
H36D H 0.3741 1.0327 0.8921 0.120 Uiso 0.496(7) 1 calc R U P A 2
H36E H 0.3202 1.0776 0.8036 0.120 Uiso 0.496(7) 1 calc R U P A 2
H36F H 0.4798 1.0978 0.8640 0.120 Uiso 0.496(7) 1 calc R U P A 2
C37 C 0.2428(6) 0.8460(5) 0.6968(6) 0.0630(18) Uani 0.496(7) 1 d D U P A 2
H37D H 0.2307 0.7772 0.6269 0.095 Uiso 0.496(7) 1 calc R U P A 2
H37E H 0.1678 0.8792 0.6813 0.095 Uiso 0.496(7) 1 calc R U P A 2
H37F H 0.2434 0.8256 0.7556 0.095 Uiso 0.496(7) 1 calc R U P A 2

loop_
_atom_site_aniso_label
_atom_site_aniso_U_11
_atom_site_aniso_U_22
_atom_site_aniso_U_33
_atom_site_aniso_U_23
_atom_site_aniso_U_13
_atom_site_aniso_U_12
P1 0.0217(2) 0.0318(3) 0.0211(2) 0.01052(19) 0.00776(17) 0.00661(18)
N1 0.0217(7) 0.0236(7) 0.0226(7) 0.0063(6) 0.0098(6) 0.0044(6)
C11 0.0229(8) 0.0232(8) 0.0219(8) 0.0104(7) 0.0087(7) 0.0087(7)
C10 0.0239(9) 0.0224(8) 0.0243(8) 0.0120(7) 0.0112(7) 0.0093(6)
C15 0.0283(9) 0.0266(9) 0.0261(9) 0.0107(7) 0.0089(7) 0.0051(7)
C17 0.0225(9) 0.0287(9) 0.0218(8) 0.0110(7) 0.0099(7) 0.0053(7)
C12 0.0239(9) 0.0302(9) 0.0292(9) 0.0165(7) 0.0127(7) 0.0110(7)
C13 0.0347(10) 0.0320(9) 0.0297(9) 0.0183(8) 0.0192(8) 0.0184(8)
C29 0.0195(8) 0.0320(9) 0.0317(9) 0.0163(8) 0.0104(7) 0.0091(7)
C28 0.0330(10) 0.0283(9) 0.0275(9) 0.0109(7) 0.0132(8) 0.0120(8)
C14 0.0405(11) 0.0291(9) 0.0219(8) 0.0088(7) 0.0132(8) 0.0114(8)
C18 0.0274(9) 0.0282(9) 0.0229(8) 0.0117(7) 0.0086(7) 0.0062(7)
C27 0.0320(10) 0.0332(10) 0.0268(9) 0.0142(8) 0.0105(8) 0.0112(8)
C23 0.0299(10) 0.0255(9) 0.0287(9) 0.0134(7) 0.0126(7) 0.0076(7)
C33 0.0411(11) 0.0375(10) 0.0347(10) 0.0211(9) 0.0218(9) 0.0151(8)
C32 0.0239(9) 0.0317(9) 0.0310(9) 0.0153(8) 0.0099(7) 0.0092(7)
C22 0.0248(9) 0.0334(10) 0.0287(9) 0.0170(8) 0.0117(7) 0.0086(7)
C26 0.0367(11) 0.0301(9) 0.0344(10) 0.0181(8) 0.0171(8) 0.0133(8)
C31 0.0384(11) 0.0394(11) 0.0349(10) 0.0176(9) 0.0212(9) 0.0183(9)
C30 0.0346(10) 0.0426(11) 0.0380(10) 0.0241(9) 0.0224(9) 0.0170(8)
C34 0.0418(11) 0.0359(10) 0.0335(10) 0.0173(8) 0.0226(9) 0.0171(8)
C21 0.0234(9) 0.0433(11) 0.0425(11) 0.0242(9) 0.0120(8) 0.0099(8)
C46 0.0370(11) 0.0299(10) 0.0267(9) 0.0072(8) 0.0087(8) 0.0103(8)
C24 0.0409(12) 0.0295(10) 0.0280(9) 0.0073(8) 0.0053(8) 0.0099(8)
C20 0.0240(10) 0.0407(11) 0.0440(11) 0.0221(9) 0.0079(8) -0.0001(8)
C43 0.0225(9) 0.0381(10) 0.0332(10) 0.0171(8) 0.0080(8) 0.0077(8)
C39 0.0315(10) 0.0306(10) 0.0333(10) 0.0147(8) 0.0107(8) 0.0093(8)
C19 0.0317(10) 0.0290(10) 0.0339(10) 0.0147(8) 0.0086(8) 0.0019(8)
C16 0.0439(12) 0.0456(12) 0.0350(10) 0.0227(9) 0.0262(9) 0.0238(9)
C25 0.0515(13) 0.0290(10) 0.0355(10) 0.0080(8) 0.0146(10) 0.0187(9)
C35 0.0411(12) 0.0344(11) 0.0490(12) 0.0227(9) 0.0205(10) 0.0200(9)
C44 0.0282(11) 0.0545(13) 0.0360(11) 0.0185(10) 0.0041(9) 0.0095(9)
C47 0.0459(13) 0.0406(12) 0.0454(12) 0.0163(10) 0.0163(10) 0.0207(10)
C48 0.0474(13) 0.0362(11) 0.0568(14) 0.0261(10) 0.0178(11) 0.0088(9)
C42 0.0646(16) 0.0349(11) 0.0466(12) 0.0168(10) 0.0258(11) 0.0210(11)
C45 0.0345(12) 0.0462(13) 0.0618(15) 0.0261(12) 0.0024(11) 0.0150(10)
C40 0.0732(17) 0.0398(12) 0.0403(12) 0.0191(10) 0.0100(12) 0.0221(12)
C41 0.0455(14) 0.0400(13) 0.095(2) 0.0291(13) 0.0318(14) 0.0078(10)
C36A 0.051(2) 0.0414(19) 0.059(2) 0.0230(15) 0.0158(15) 0.0247(15)
C38A 0.069(2) 0.071(2) 0.067(2) 0.0311(17) 0.0207(16) 0.0353(18)
C37A 0.049(2) 0.058(2) 0.066(2) 0.0328(16) 0.0237(16) 0.0194(15)
C38 0.047(2) 0.046(2) 0.054(2) 0.0301(15) 0.0138(14) 0.0219(15)
C36 0.077(3) 0.076(3) 0.081(3) 0.0305(18) 0.0289(19) 0.0382(19)
C37 0.056(2) 0.061(2) 0.075(3) 0.0331(17) 0.0283(17) 0.0223(16)

loop_
_atom_type_symbol
_atom_type_description
_atom_type_scat_dispersion_real
_atom_type_scat_dispersion_imag
_atom_type_scat_source
C C 0.0033 0.0016 'International Tables Vol C Tables 4.2.6.8 and 6.1.1.4'
H H 0.0000 0.0000 'International Tables Vol C Tables 4.2.6.8 and 6.1.1.4'
N N 0.0061 0.0033 'International Tables Vol C Tables 4.2.6.8 and 6.1.1.4'
P P 0.1023 0.0942 'International Tables Vol C Tables 4.2.6.8 and 6.1.1.4'

loop_
_geom_angle_atom_site_label_1
_geom_angle_atom_site_label_2
_geom_angle_atom_site_label_3
_geom_angle
_geom_angle_site_symmetry_1
_geom_angle_site_symmetry_3
_geom_angle_publ_flag
C11 P1 C46 102.66(8) . . ?
C11 P1 C43 102.06(8) . . ?
C43 P1 C46 102.75(9) . . ?
C10 N1 H1 118.4 . . ?
C10 N1 C17 123.22(14) . . ?
C17 N1 H1 118.4 . . ?
C10 C11 P1 118.20(12) . . ?
C12 C11 P1 123.74(13) . . ?
C12 C11 C10 118.01(15) . . ?
N1 C10 C11 120.79(14) . . ?
C15 C10 N1 120.04(15) . . ?
C15 C10 C11 119.15(15) . . ?
C10 C15 H15 119.6 . . ?
C14 C15 C10 120.82(17) . . ?
C14 C15 H15 119.6 . . ?
C18 C17 N1 120.54(15) . . ?
C22 C17 N1 119.03(16) . . ?
C22 C17 C18 120.42(16) . . ?
C11 C12 H12 118.5 . . ?
C13 C12 C11 123.06(16) . . ?
C13 C12 H12 118.5 . . ?
C12 C13 C14 117.45(15) . . ?
C12 C13 C16 121.52(17) . . ?
C14 C13 C16 121.03(17) . . ?
C30 C29 C22 121.72(16) . . ?
C30 C29 C34 117.60(17) . . ?
C34 C29 C22 120.61(16) . . ?
C27 C28 H28 119.5 . . ?
C27 C28 C23 120.99(17) . . ?
C23 C28 H28 119.5 . . ?
C15 C14 C13 121.51(16) . . ?
C15 C14 H14 119.2 . . ?
C13 C14 H14 119.2 . . ?
C17 C18 C23 122.42(15) . . ?
C19 C18 C17 118.29(16) . . ?
C19 C18 C23 119.21(16) . . ?
C28 C27 H27 118.9 . . ?
C28 C27 C26 122.17(17) . . ?
C26 C27 H27 118.9 . . ?
C28 C23 C18 121.17(15) . . ?
C28 C23 C24 117.33(17) . . ?
C24 C23 C18 121.39(17) . . ?
C32 C33 H33 119.1 . . ?
C34 C33 H33 119.1 . . ?
C34 C33 C32 121.76(17) . . ?
C33 C32 C39 120.06(16) . . ?
C31 C32 C33 116.70(17) . . ?
C31 C32 C39 123.23(16) . . ?
C17 C22 C29 121.24(15) . . ?
C21 C22 C17 119.27(17) . . ?
C21 C22 C29 119.45(16) . . ?
C27 C26 C35 121.18(17) . . ?
C25 C26 C27 116.49(17) . . ?
C25 C26 C35 122.32(17) . . ?
C32 C31 H31 119.2 . . ?
C32 C31 C30 121.56(17) . . ?
C30 C31 H31 119.2 . . ?
C29 C30 C31 121.20(17) . . ?
C29 C30 H30 119.4 . . ?
C31 C30 H30 119.4 . . ?
C29 C34 H34 119.4 . . ?
C33 C34 C29 121.15(17) . . ?
C33 C34 H34 119.4 . . ?
C22 C21 H21 119.7 . . ?
C20 C21 C22 120.64(18) . . ?
C20 C21 H21 119.7 . . ?
P1 C46 H46 106.7 . . ?
C47 C46 P1 109.50(14) . . ?
C47 C46 H46 106.7 . . ?
C48 C46 P1 115.99(14) . . ?
C48 C46 H46 106.7 . . ?
C48 C46 C47 110.86(18) . . ?
C23 C24 H24 119.5 . . ?
C25 C24 C23 120.92(18) . . ?
C25 C24 H24 119.5 . . ?
C21 C20 H20 120.1 . . ?
C19 C20 C21 119.82(17) . . ?
C19 C20 H20 120.1 . . ?
P1 C43 H43 108.8 . . ?
C44 C43 P1 110.79(13) . . ?
C44 C43 H43 108.8 . . ?
C45 C43 P1 108.98(14) . . ?
C45 C43 H43 108.8 . . ?
C45 C43 C44 110.68(17) . . ?
C42 C39 C32 112.37(16) . . ?
C42 C39 C41 108.10(18) . . ?
C40 C39 C32 109.89(16) . . ?
C40 C39 C42 107.10(18) . . ?
C40 C39 C41 110.1(2) . . ?
C41 C39 C32 109.27(16) . . ?
C18 C19 H19 119.3 . . ?
C20 C19 C18 121.41(18) . . ?
C20 C19 H19 119.3 . . ?
C13 C16 H16A 109.5 . . ?
C13 C16 H16B 109.5 . . ?
C13 C16 H16C 109.5 . . ?
H16A C16 H16B 109.5 . . ?
H16A C16 H16C 109.5 . . ?
H16B C16 H16C 109.5 . . ?
C26 C25 H25 119.0 . . ?
C24 C25 C26 122.10(18) . . ?
C24 C25 H25 119.0 . . ?
C26 C35 C36A 110.3(3) . . ?
C26 C35 C37A 106.1(2) . . ?
C26 C35 C38 106.7(2) . . ?
C26 C35 C37 110.8(3) . . ?
C38A C35 C26 114.4(3) . . ?
C38A C35 C36A 111.0(4) . . ?
C38A C35 C37A 107.3(4) . . ?
C37A C35 C36A 107.3(3) . . ?
C36 C35 C26 115.8(3) . . ?
C36 C35 C38 111.0(4) . . ?
C36 C35 C37 110.0(4) . . ?
C37 C35 C38 101.4(3) . . ?
C43 C44 H44A 109.5 . . ?
C43 C44 H44B 109.5 . . ?
C43 C44 H44C 109.5 . . ?
H44A C44 H44B 109.5 . . ?
H44A C44 H44C 109.5 . . ?
H44B C44 H44C 109.5 . . ?
C46 C47 H47A 109.5 . . ?
C46 C47 H47B 109.5 . . ?
C46 C47 H47C 109.5 . . ?
H47A C47 H47B 109.5 . . ?
H47A C47 H47C 109.5 . . ?
H47B C47 H47C 109.5 . . ?
C46 C48 H48A 109.5 . . ?
C46 C48 H48B 109.5 . . ?
C46 C48 H48C 109.5 . . ?
H48A C48 H48B 109.5 . . ?
H48A C48 H48C 109.5 . . ?
H48B C48 H48C 109.5 . . ?
C39 C42 H42A 109.5 . . ?
C39 C42 H42B 109.5 . . ?
C39 C42 H42C 109.5 . . ?
H42A C42 H42B 109.5 . . ?
H42A C42 H42C 109.5 . . ?
H42B C42 H42C 109.5 . . ?
C43 C45 H45A 109.5 . . ?
C43 C45 H45B 109.5 . . ?
C43 C45 H45C 109.5 . . ?
H45A C45 H45B 109.5 . . ?
H45A C45 H45C 109.5 . . ?
H45B C45 H45C 109.5 . . ?
C39 C40 H40A 109.5 . . ?
C39 C40 H40B 109.5 . . ?
C39 C40 H40C 109.5 . . ?
H40A C40 H40B 109.5 . . ?
H40A C40 H40C 109.5 . . ?
H40B C40 H40C 109.5 . . ?
C39 C41 H41A 109.5 . . ?
C39 C41 H41B 109.5 . . ?
C39 C41 H41C 109.5 . . ?
H41A C41 H41B 109.5 . . ?
H41A C41 H41C 109.5 . . ?
H41B C41 H41C 109.5 . . ?
C35 C36A H36A 109.5 . . ?
C35 C36A H36B 109.5 . . ?
C35 C36A H36C 109.5 . . ?
H36A C36A H36B 109.5 . . ?
H36A C36A H36C 109.5 . . ?
H36B C36A H36C 109.5 . . ?
C35 C38A H38A 109.5 . . ?
C35 C38A H38B 109.5 . . ?
C35 C38A H38C 109.5 . . ?
H38A C38A H38B 109.5 . . ?
H38A C38A H38C 109.5 . . ?
H38B C38A H38C 109.5 . . ?
C35 C37A H37A 109.5 . . ?
C35 C37A H37B 109.5 . . ?
C35 C37A H37C 109.5 . . ?
H37A C37A H37B 109.5 . . ?
H37A C37A H37C 109.5 . . ?
H37B C37A H37C 109.5 . . ?
C35 C38 H38D 109.5 . . ?
C35 C38 H38E 109.5 . . ?
C35 C38 H38F 109.5 . . ?
H38D C38 H38E 109.5 . . ?
H38D C38 H38F 109.5 . . ?
H38E C38 H38F 109.5 . . ?
C35 C36 H36D 109.5 . . ?
C35 C36 H36E 109.5 . . ?
C35 C36 H36F 109.5 . . ?
H36D C36 H36E 109.5 . . ?
H36D C36 H36F 109.5 . . ?
H36E C36 H36F 109.5 . . ?
C35 C37 H37D 109.5 . . ?
C35 C37 H37E 109.5 . . ?
C35 C37 H37F 109.5 . . ?
H37D C37 H37E 109.5 . . ?
H37D C37 H37F 109.5 . . ?
H37E C37 H37F 109.5 . . ?

loop_
_geom_bond_atom_site_label_1
_geom_bond_atom_site_label_2
_geom_bond_distance
_geom_bond_site_symmetry_2
_geom_bond_publ_flag
P1 C11 1.8386(17) . ?
P1 C46 1.862(2) . ?
P1 C43 1.8554(19) . ?
N1 H1 0.8800 . ?
N1 C10 1.399(2) . ?
N1 C17 1.416(2) . ?
C11 C10 1.409(2) . ?
C11 C12 1.406(2) . ?
C10 C15 1.397(2) . ?
C15 H15 0.9500 . ?
C15 C14 1.382(2) . ?
C17 C18 1.409(2) . ?
C17 C22 1.399(2) . ?
C12 H12 0.9500 . ?
C12 C13 1.384(2) . ?
C13 C14 1.389(3) . ?
C13 C16 1.516(2) . ?
C29 C22 1.498(3) . ?
C29 C30 1.386(3) . ?
C29 C34 1.390(3) . ?
C28 H28 0.9500 . ?
C28 C27 1.381(3) . ?
C28 C23 1.393(3) . ?
C14 H14 0.9500 . ?
C18 C23 1.484(3) . ?
C18 C19 1.395(3) . ?
C27 H27 0.9500 . ?
C27 C26 1.391(3) . ?
C23 C24 1.393(3) . ?
C33 H33 0.9500 . ?
C33 C32 1.399(3) . ?
C33 C34 1.381(3) . ?
C32 C31 1.389(3) . ?
C32 C39 1.534(3) . ?
C22 C21 1.395(3) . ?
C26 C25 1.386(3) . ?
C26 C35 1.531(3) . ?
C31 H31 0.9500 . ?
C31 C30 1.391(3) . ?
C30 H30 0.9500 . ?
C34 H34 0.9500 . ?
C21 H21 0.9500 . ?
C21 C20 1.381(3) . ?
C46 H46 1.0000 . ?
C46 C47 1.526(3) . ?
C46 C48 1.526(3) . ?
C24 H24 0.9500 . ?
C24 C25 1.386(3) . ?
C20 H20 0.9500 . ?
C20 C19 1.381(3) . ?
C43 H43 1.0000 . ?
C43 C44 1.528(3) . ?
C43 C45 1.521(3) . ?
C39 C42 1.531(3) . ?
C39 C40 1.527(3) . ?
C39 C41 1.532(3) . ?
C19 H19 0.9500 . ?
C16 H16A 0.9800 . ?
C16 H16B 0.9800 . ?
C16 H16C 0.9800 . ?
C25 H25 0.9500 . ?
C35 C36A 1.548(5) . ?
C35 C38A 1.480(6) . ?
C35 C37A 1.540(5) . ?
C35 C38 1.580(5) . ?
C35 C36 1.469(7) . ?
C35 C37 1.554(6) . ?
C44 H44A 0.9800 . ?
C44 H44B 0.9800 . ?
C44 H44C 0.9800 . ?
C47 H47A 0.9800 . ?
C47 H47B 0.9800 . ?
C47 H47C 0.9800 . ?
C48 H48A 0.9800 . ?
C48 H48B 0.9800 . ?
C48 H48C 0.9800 . ?
C42 H42A 0.9800 . ?
C42 H42B 0.9800 . ?
C42 H42C 0.9800 . ?
C45 H45A 0.9800 . ?
C45 H45B 0.9800 . ?
C45 H45C 0.9800 . ?
C40 H40A 0.9800 . ?
C40 H40B 0.9800 . ?
C40 H40C 0.9800 . ?
C41 H41A 0.9800 . ?
C41 H41B 0.9800 . ?
C41 H41C 0.9800 . ?
C36A H36A 0.9800 . ?
C36A H36B 0.9800 . ?
C36A H36C 0.9800 . ?
C38A H38A 0.9800 . ?
C38A H38B 0.9800 . ?
C38A H38C 0.9800 . ?
C37A H37A 0.9800 . ?
C37A H37B 0.9800 . ?
C37A H37C 0.9800 . ?
C38 H38D 0.9800 . ?
C38 H38E 0.9800 . ?
C38 H38F 0.9800 . ?
C36 H36D 0.9800 . ?
C36 H36E 0.9800 . ?
C36 H36F 0.9800 . ?
C37 H37D 0.9800 . ?
C37 H37E 0.9800 . ?
C37 H37F 0.9800 . ?

loop_
_geom_torsion_atom_site_label_1
_geom_torsion_atom_site_label_2
_geom_torsion_atom_site_label_3
_geom_torsion_atom_site_label_4
_geom_torsion
_geom_torsion_site_symmetry_1
_geom_torsion_site_symmetry_2
_geom_torsion_site_symmetry_3
_geom_torsion_site_symmetry_4
_geom_torsion_publ_flag
P1 C11 C10 N1 -5.2(2) . . . . ?
P1 C11 C10 C15 176.67(13) . . . . ?
P1 C11 C12 C13 -176.24(14) . . . . ?
N1 C10 C15 C14 -178.00(16) . . . . ?
N1 C17 C18 C23 -4.6(2) . . . . ?
N1 C17 C18 C19 178.61(15) . . . . ?
N1 C17 C22 C29 -4.3(2) . . . . ?
N1 C17 C22 C21 178.14(16) . . . . ?
C11 P1 C46 C47 -69.14(15) . . . . ?
C11 P1 C46 C48 57.22(17) . . . . ?
C11 P1 C43 C44 -167.96(14) . . . . ?
C11 P1 C43 C45 70.04(16) . . . . ?
C11 C10 C15 C14 0.2(3) . . . . ?
C11 C12 C13 C14 -0.7(3) . . . . ?
C11 C12 C13 C16 -179.48(16) . . . . ?
C10 N1 C17 C18 -61.3(2) . . . . ?
C10 N1 C17 C22 120.45(18) . . . . ?
C10 C11 C12 C13 1.1(3) . . . . ?
C10 C15 C14 C13 0.2(3) . . . . ?
C17 N1 C10 C11 165.43(16) . . . . ?
C17 N1 C10 C15 -16.4(2) . . . . ?
C17 C18 C23 C28 -50.6(2) . . . . ?
C17 C18 C23 C24 133.36(19) . . . . ?
C17 C18 C19 C20 3.6(3) . . . . ?
C17 C22 C21 C20 3.1(3) . . . . ?
C12 C11 C10 N1 177.35(15) . . . . ?
C12 C11 C10 C15 -0.8(2) . . . . ?
C12 C13 C14 C15 0.0(3) . . . . ?
C29 C22 C21 C20 -174.53(17) . . . . ?
C28 C27 C26 C25 0.3(3) . . . . ?
C28 C27 C26 C35 -178.56(18) . . . . ?
C28 C23 C24 C25 -0.4(3) . . . . ?
C18 C17 C22 C29 177.43(15) . . . . ?
C18 C17 C22 C21 -0.2(3) . . . . ?
C18 C23 C24 C25 175.72(19) . . . . ?
C27 C28 C23 C18 -175.18(17) . . . . ?
C27 C28 C23 C24 1.0(3) . . . . ?
C27 C26 C25 C24 0.3(3) . . . . ?
C27 C26 C35 C36A -148.8(3) . . . . ?
C27 C26 C35 C38A -22.7(5) . . . . ?
C27 C26 C35 C37A 95.4(3) . . . . ?
C27 C26 C35 C38 -53.7(3) . . . . ?
C27 C26 C35 C36 -177.8(5) . . . . ?
C27 C26 C35 C37 55.9(4) . . . . ?
C23 C28 C27 C26 -0.9(3) . . . . ?
C23 C18 C19 C20 -173.31(17) . . . . ?
C23 C24 C25 C26 -0.2(3) . . . . ?
C33 C32 C31 C30 1.2(3) . . . . ?
C33 C32 C39 C42 -176.50(19) . . . . ?
C33 C32 C39 C40 -57.4(2) . . . . ?
C33 C32 C39 C41 63.5(2) . . . . ?
C32 C33 C34 C29 -0.8(3) . . . . ?
C32 C31 C30 C29 -0.6(3) . . . . ?
C22 C17 C18 C23 173.68(16) . . . . ?
C22 C17 C18 C19 -3.1(2) . . . . ?
C22 C29 C30 C31 176.56(17) . . . . ?
C22 C29 C34 C33 -175.93(18) . . . . ?
C22 C21 C20 C19 -2.7(3) . . . . ?
C31 C32 C39 C42 4.2(3) . . . . ?
C31 C32 C39 C40 123.4(2) . . . . ?
C31 C32 C39 C41 -115.7(2) . . . . ?
C30 C29 C22 C17 115.0(2) . . . . ?
C30 C29 C22 C21 -67.4(2) . . . . ?
C30 C29 C34 C33 1.4(3) . . . . ?
C34 C29 C22 C17 -67.8(2) . . . . ?
C34 C29 C22 C21 109.8(2) . . . . ?
C34 C29 C30 C31 -0.7(3) . . . . ?
C34 C33 C32 C31 -0.5(3) . . . . ?
C34 C33 C32 C39 -179.78(18) . . . . ?
C21 C20 C19 C18 -0.7(3) . . . . ?
C46 P1 C11 C10 103.47(14) . . . . ?
C46 P1 C11 C12 -79.19(16) . . . . ?
C46 P1 C43 C44 -61.81(16) . . . . ?
C46 P1 C43 C45 176.18(15) . . . . ?
C43 P1 C11 C10 -150.32(14) . . . . ?
C43 P1 C11 C12 27.03(16) . . . . ?
C43 P1 C46 C47 -174.83(14) . . . . ?
C43 P1 C46 C48 -48.47(17) . . . . ?
C39 C32 C31 C30 -179.58(18) . . . . ?
C19 C18 C23 C28 126.13(19) . . . . ?
C19 C18 C23 C24 -49.9(2) . . . . ?
C16 C13 C14 C15 178.80(17) . . . . ?
C25 C26 C35 C36A 32.5(4) . . . . ?
C25 C26 C35 C38A 158.5(4) . . . . ?
C25 C26 C35 C37A -83.4(3) . . . . ?
C25 C26 C35 C38 127.6(3) . . . . ?
C25 C26 C35 C36 3.4(5) . . . . ?
C25 C26 C35 C37 -122.8(3) . . . . ?
C35 C26 C25 C24 179.1(2) . . . . ?
